data_4310510
loop_
_publ_author_name
'Nripen Chanda'
'Shaikh M. Mobin'
'Vedavati G. Puranik'
'Anindya Datta'
'Mark Niemeyer'
'Goutam Kumar Lahiri'

_publ_section_title
;
 Stepwise Synthesis of [Ru(trpy)(L)(X)]n+ (trpy = 2,2':6',2''-Terpyridine;
 L = 2,2'-Dipyridylamine; X = Cl-, H2O, NO2-, NO+, O2-). Crystal
 Structure, Spectral, Electron-Transfer, and Photophysical Aspects
;
_journal_name_full 'Inorganic Chemistry'
_journal_page_first 1056
_journal_page_last 1064
_journal_paper_doi 10.1021/ic034902n
_journal_volume 43
_journal_year 2004
_chemical_formula_sum 'C25 H20 Cl N7 O6 Ru'
_chemical_formula_weight 651.00
_chemical_name_systematic
; 
 ? 
;
_space_group_IT_number 14
_symmetry_cell_setting monoclinic
_symmetry_space_group_name_Hall '-P 2yn'
_symmetry_space_group_name_H-M 'P 1 21/n 1'
_atom_sites_solution_hydrogens geom
_atom_sites_solution_primary direct
_atom_sites_solution_secondary difmap
_audit_creation_method SHELXL-97
_cell_angle_alpha 90.000(8)
_cell_angle_beta 115.326(9)
_cell_angle_gamma 90.000(6)
_cell_formula_units_Z 4
_cell_length_a 12.6010(11)
_cell_length_b 14.9180(9)
_cell_length_c 14.360(2)
_cell_measurement_reflns_used 25
_cell_measurement_temperature 293(2)
_cell_measurement_theta_max 13.5500
_cell_measurement_theta_min 5.8300
_cell_volume 2440.0(5)
_computing_cell_refinement 'Argus (Nonius, MACH3 software)'
_computing_data_collection 'Argus (Nonius, MACH3 software)'
_computing_data_reduction 'Maxus (Nonius software)'
_computing_molecular_graphics Ortep
_computing_publication_material Shelx97
_computing_structure_refinement 'SHELXL-97 (Sheldrick, 1997)'
_computing_structure_solution 'SHELXS-97 (Sheldrick, 1990)'
_diffrn_ambient_temperature 293(2)
_diffrn_measured_fraction_theta_full 0.888
_diffrn_measured_fraction_theta_max 0.888
_diffrn_measurement_device_type Enraf-Nonius_CAD-4
_diffrn_measurement_method \w/q-scan
_diffrn_radiation_monochromator graphite
_diffrn_radiation_source 'fine-focus sealed tube'
_diffrn_radiation_type ' MoK\a'
_diffrn_radiation_wavelength 0.70930
_diffrn_reflns_av_R_equivalents 0.0000
_diffrn_reflns_av_sigmaI/netI 0.0256
_diffrn_reflns_limit_h_max 14
_diffrn_reflns_limit_h_min 0
_diffrn_reflns_limit_k_max 17
_diffrn_reflns_limit_k_min 0
_diffrn_reflns_limit_l_max 15
_diffrn_reflns_limit_l_min -17
_diffrn_reflns_number 3960
_diffrn_reflns_theta_full 24.92
_diffrn_reflns_theta_max 24.92
_diffrn_reflns_theta_min 1.80
_diffrn_standards_decay_% '<3% '
_diffrn_standards_interval_time 3600
_diffrn_standards_number 3
_exptl_absorpt_coefficient_mu 0.812
_exptl_absorpt_correction_T_max 1.000
_exptl_absorpt_correction_T_min 0.988
_exptl_absorpt_correction_type psi-scan
_exptl_absorpt_process_details
;
psi-scan (North, Philips & Mathews, 1968)
;
_exptl_crystal_colour 'Brownish Red'
_exptl_crystal_density_diffrn 1.772
_exptl_crystal_density_method 'not measured'
_exptl_crystal_description Block
_exptl_crystal_F_000 1312
_exptl_crystal_size_max 0.35
_exptl_crystal_size_mid 0.20
_exptl_crystal_size_min 0.15
_refine_diff_density_max 0.501
_refine_diff_density_min -0.420
_refine_diff_density_rms 0.065
_refine_ls_extinction_method none
_refine_ls_goodness_of_fit_ref 1.058
_refine_ls_hydrogen_treatment mixed
_refine_ls_matrix_type full
_refine_ls_number_parameters 441
_refine_ls_number_reflns 3960
_refine_ls_number_restraints 0
_refine_ls_restrained_S_all 1.058
_refine_ls_R_factor_all 0.0332
_refine_ls_R_factor_gt 0.0262
_refine_ls_shift/su_max 0.049
_refine_ls_shift/su_mean 0.001
_refine_ls_structure_factor_coef Fsqd
_refine_ls_weighting_details 'w=1/[\s^2^(Fo^2^)+(0.0239P)^2^+2.7676P] where P=(Fo^2^+2Fc^2^)/3'
_refine_ls_weighting_scheme calc
_refine_ls_wR_factor_gt 0.0581
_refine_ls_wR_factor_ref 0.0623
_reflns_number_gt 3557
_reflns_number_total 3960
_reflns_threshold_expression >2sigma(I)
_cod_data_source_file ic034902nsi20030730_102054.cif
_cod_data_source_block results
_cod_depositor_comments
;
The following automatic conversions were performed:
'_symmetry_cell_setting' value 'Monoclinic' changed to 'monoclinic'
according to '/home/saulius/struct/CIF-dictionaries/cif_core.dic'
dictionary named 'cif_core.dic' version 2.4.1 from 2010-06-29.

Automatic conversion script
Id: cif_fix_enum 1527 2010-12-29 10:47:43Z saulius 

The following automatic conversions were performed:

'_refine_ls_weighting_scheme' value 'calc
w=1/[\s^2^(Fo^2^)+(0.0239P)^2^+2.7676P] where P=(Fo^2^+2Fc^2^)/3' was
changed to 'calc'. New tag '_refine_ls_weighting_details' was
created. The value of the new tag was set to
'w=1/[\s^2^(Fo^2^)+(0.0239P)^2^+2.7676P] where P=(Fo^2^+2Fc^2^)/3'.

Automatic conversion script
Id: cif_fix_values 3143 2015-03-26 13:38:13Z robertas 
;
_cod_original_cell_volume 2440.0(4)
_cod_original_sg_symbol_H-M 'P 21/n'
_cod_database_code 4310510

loop_
_symmetry_equiv_pos_as_xyz
'x, y, z'
'-x+1/2, y+1/2, -z+1/2'
'-x, -y, -z'
'x-1/2, -y-1/2, z-1/2'

loop_
_atom_site_label
_atom_site_type_symbol
_atom_site_fract_x
_atom_site_fract_y
_atom_site_fract_z
_atom_site_U_iso_or_equiv
_atom_site_adp_type
_atom_site_occupancy
_atom_site_calc_flag
_atom_site_refinement_flags
_atom_site_disorder_assembly
_atom_site_disorder_group
Ru Ru 0.868354(18) 0.139188(15) 0.670137(17) 0.02094(7) Uani 1 d . . .
Cl Cl 1.64412(7) 0.15506(6) 0.99058(6) 0.0429(2) Uani 1 d . . .
N1 N 0.7589(2) 0.28492(18) 0.7659(2) 0.0313(6) Uani 1 d . . .
N2 N 0.6927(2) 0.16594(16) 0.64621(18) 0.0262(5) Uani 1 d . . .
N3 N 0.88650(19) 0.27951(15) 0.68472(17) 0.0244(5) Uani 1 d . . .
N4 N 0.9467(2) 0.12582(15) 0.82972(18) 0.0258(5) Uani 1 d . . .
N5 N 1.0329(2) 0.11855(15) 0.69541(18) 0.0238(5) Uani 1 d . . .
N6 N 0.8539(2) 0.14504(16) 0.51965(18) 0.0265(5) Uani 1 d . . .
N7 N 0.8454(2) 0.00405(16) 0.65747(19) 0.0286(6) Uani 1 d . . .
O1 O 0.9082(2) -0.04724(15) 0.72773(19) 0.0479(6) Uani 1 d . . .
O2 O 0.7685(2) -0.03167(16) 0.57785(19) 0.0467(6) Uani 1 d . . .
O3 O 1.5211(3) 0.1451(3) 0.9411(3) 0.0967(12) Uani 1 d . . .
O4 O 1.6852(3) 0.2202(3) 0.9412(3) 0.1049(14) Uani 1 d . . .
O5 O 1.7013(4) 0.0743(2) 0.9956(5) 0.142(2) Uani 1 d . . .
O6 O 1.6738(3) 0.1890(3) 1.0894(3) 0.1067(14) Uani 1 d . . .
C1 C 0.6688(2) 0.22812(19) 0.7022(2) 0.0271(6) Uani 1 d . . .
C2 C 0.5999(3) 0.1185(2) 0.5775(3) 0.0343(7) Uani 1 d . . .
C3 C 0.4871(3) 0.1293(2) 0.5667(3) 0.0411(8) Uani 1 d . . .
C4 C 0.4659(3) 0.1898(2) 0.6298(3) 0.0405(8) Uani 1 d . . .
C5 C 0.5568(3) 0.2390(2) 0.6987(3) 0.0334(7) Uani 1 d . . .
C6 C 0.8390(2) 0.3271(2) 0.7369(2) 0.0272(6) Uani 1 d . . .
C7 C 0.8656(3) 0.4171(2) 0.7605(3) 0.0404(8) Uani 1 d . . .
C8 C 0.9338(3) 0.4613(2) 0.7228(3) 0.0451(9) Uani 1 d . . .
C9 C 0.9761(3) 0.4150(2) 0.6627(3) 0.0394(8) Uani 1 d . . .
C10 C 0.9528(3) 0.3256(2) 0.6471(2) 0.0307(7) Uani 1 d . . .
C11 C 1.0659(2) 0.11209(19) 0.8694(2) 0.0277(6) Uani 1 d . . .
C12 C 0.8971(3) 0.1248(2) 0.8961(2) 0.0306(7) Uani 1 d . . .
C13 C 0.9603(3) 0.1126(2) 1.0003(2) 0.0361(7) Uani 1 d . . .
C14 C 1.0793(3) 0.1008(2) 1.0400(2) 0.0380(8) Uani 1 d . . .
C15 C 1.1332(3) 0.1004(2) 0.9741(2) 0.0345(7) Uani 1 d . . .
C16 C 1.1147(2) 0.10754(19) 0.7931(2) 0.0277(6) Uani 1 d . . .
C17 C 1.2305(3) 0.0919(2) 0.8122(3) 0.0390(8) Uani 1 d . . .
C18 C 1.2599(3) 0.0870(3) 0.7303(3) 0.0445(9) Uani 1 d . . .
C19 C 1.1748(3) 0.0967(2) 0.6302(3) 0.0360(7) Uani 1 d . . .
C20 C 1.0600(3) 0.11317(19) 0.6137(2) 0.0268(6) Uani 1 d . . .
C21 C 0.9583(3) 0.12768(19) 0.5144(2) 0.0272(6) Uani 1 d . . .
C22 C 0.9664(3) 0.1273(2) 0.4208(3) 0.0366(8) Uani 1 d . . .
C23 C 0.8678(3) 0.1447(3) 0.3314(3) 0.0445(8) Uani 1 d . . .
C24 C 0.7648(3) 0.1639(3) 0.3368(3) 0.0455(9) Uani 1 d . . .
C25 C 0.7601(3) 0.1638(2) 0.4311(2) 0.0359(7) Uani 1 d . . .
H9 H 1.018(3) 0.440(2) 0.638(2) 0.033(9) Uiso 1 d . . .
H17 H 1.282(3) 0.083(2) 0.875(2) 0.024(8) Uiso 1 d . . .
H2 H 0.619(3) 0.076(2) 0.537(2) 0.031(8) Uiso 1 d . . .
H12 H 0.818(3) 0.134(2) 0.869(2) 0.030(8) Uiso 1 d . . .
H4 H 0.390(3) 0.200(2) 0.622(3) 0.041(9) Uiso 1 d . . .
H10 H 0.981(3) 0.289(2) 0.609(2) 0.037(9) Uiso 1 d . . .
H24 H 0.700(3) 0.180(2) 0.284(3) 0.043(10) Uiso 1 d . . .
H22 H 1.034(3) 0.113(2) 0.423(3) 0.052(11) Uiso 1 d . . .
H14 H 1.123(3) 0.089(2) 1.110(3) 0.041(9) Uiso 1 d . . .
H18 H 1.335(3) 0.073(2) 0.742(3) 0.042(9) Uiso 1 d . . .
H25 H 0.689(3) 0.179(2) 0.438(3) 0.043(9) Uiso 1 d . . .
H19 H 1.191(3) 0.093(2) 0.575(3) 0.039(9) Uiso 1 d . . .
H23 H 0.871(3) 0.144(2) 0.269(3) 0.050(10) Uiso 1 d . . .
H13 H 0.920(3) 0.114(2) 1.040(3) 0.041(10) Uiso 1 d . . .
H15 H 1.211(3) 0.090(2) 0.999(3) 0.044(10) Uiso 1 d . . .
H3 H 0.427(3) 0.097(2) 0.519(3) 0.047(10) Uiso 1 d . . .
H5 H 0.545(3) 0.283(2) 0.739(3) 0.041(10) Uiso 1 d . . .
H7 H 0.836(3) 0.441(3) 0.796(3) 0.058(12) Uiso 1 d . . .
H1 H 0.742(3) 0.314(2) 0.803(3) 0.035(10) Uiso 1 d . . .
H8 H 0.946(3) 0.518(3) 0.735(3) 0.057(12) Uiso 1 d . . .

loop_
_atom_site_aniso_label
_atom_site_aniso_U_11
_atom_site_aniso_U_22
_atom_site_aniso_U_33
_atom_site_aniso_U_23
_atom_site_aniso_U_13
_atom_site_aniso_U_12
Ru 0.01876(11) 0.02384(12) 0.02222(12) -0.00098(10) 0.01068(9) -0.00037(9)
Cl 0.0412(4) 0.0511(5) 0.0412(4) -0.0008(4) 0.0220(4) 0.0078(4)
N1 0.0325(14) 0.0354(15) 0.0347(15) -0.0080(12) 0.0226(12) -0.0027(12)
N2 0.0217(12) 0.0284(13) 0.0280(13) 0.0002(10) 0.0102(10) -0.0004(10)
N3 0.0224(12) 0.0247(12) 0.0277(13) -0.0008(10) 0.0123(10) -0.0016(10)
N4 0.0264(12) 0.0260(13) 0.0255(12) -0.0013(10) 0.0116(10) -0.0004(10)
N5 0.0231(12) 0.0224(12) 0.0290(13) 0.0004(10) 0.0140(10) -0.0008(9)
N6 0.0256(12) 0.0285(13) 0.0267(12) -0.0021(11) 0.0122(10) -0.0017(10)
N7 0.0306(13) 0.0269(13) 0.0367(15) -0.0035(12) 0.0225(12) -0.0032(11)
O1 0.0728(17) 0.0298(12) 0.0461(14) 0.0082(11) 0.0302(13) 0.0080(12)
O2 0.0373(13) 0.0412(14) 0.0598(16) -0.0214(12) 0.0191(12) -0.0114(11)
O3 0.0446(17) 0.128(3) 0.101(3) -0.010(2) 0.0149(18) -0.0040(19)
O4 0.096(3) 0.145(4) 0.099(3) 0.057(3) 0.065(2) 0.020(2)
O5 0.096(3) 0.058(2) 0.281(6) -0.024(3) 0.090(4) 0.013(2)
O6 0.095(3) 0.180(4) 0.054(2) -0.030(2) 0.0406(19) -0.025(3)
C1 0.0244(14) 0.0268(15) 0.0320(16) 0.0053(12) 0.0137(12) 0.0026(12)
C2 0.0287(16) 0.0352(18) 0.0366(18) -0.0023(14) 0.0118(14) -0.0049(13)
C3 0.0256(16) 0.045(2) 0.046(2) 0.0052(17) 0.0084(15) -0.0079(15)
C4 0.0235(16) 0.042(2) 0.060(2) 0.0110(17) 0.0219(16) 0.0032(14)
C5 0.0293(16) 0.0331(17) 0.0451(19) 0.0057(15) 0.0229(15) 0.0044(14)
C6 0.0236(14) 0.0311(15) 0.0276(15) -0.0023(13) 0.0116(12) 0.0009(12)
C7 0.0383(18) 0.0380(19) 0.052(2) -0.0170(17) 0.0258(17) -0.0070(15)
C8 0.042(2) 0.0308(19) 0.066(2) -0.0143(17) 0.0268(19) -0.0105(16)
C9 0.0378(18) 0.0340(18) 0.056(2) -0.0032(16) 0.0292(17) -0.0109(15)
C10 0.0270(15) 0.0314(16) 0.0365(17) -0.0029(14) 0.0163(14) -0.0015(13)
C11 0.0262(15) 0.0263(15) 0.0288(15) -0.0006(12) 0.0100(13) -0.0005(12)
C12 0.0319(17) 0.0339(17) 0.0296(16) -0.0022(13) 0.0166(14) 0.0009(13)
C13 0.0460(19) 0.0371(19) 0.0293(17) -0.0047(14) 0.0202(16) -0.0018(15)
C14 0.048(2) 0.0383(18) 0.0230(16) -0.0012(14) 0.0112(15) -0.0007(16)
C15 0.0301(17) 0.0373(18) 0.0290(17) -0.0023(14) 0.0060(14) -0.0010(14)
C16 0.0224(14) 0.0266(15) 0.0311(15) 0.0010(12) 0.0087(13) 0.0000(12)
C17 0.0257(16) 0.051(2) 0.0371(19) 0.0078(17) 0.0099(15) 0.0050(15)
C18 0.0250(17) 0.055(2) 0.059(2) 0.0104(18) 0.0238(17) 0.0103(16)
C19 0.0311(17) 0.0418(19) 0.0438(19) 0.0039(16) 0.0243(16) 0.0049(14)
C20 0.0292(15) 0.0232(15) 0.0342(16) 0.0002(12) 0.0195(13) 0.0000(12)
C21 0.0306(15) 0.0253(15) 0.0305(15) -0.0027(12) 0.0176(13) -0.0024(12)
C22 0.0417(19) 0.042(2) 0.0355(18) -0.0024(15) 0.0257(16) -0.0031(16)
C23 0.053(2) 0.057(2) 0.0295(17) -0.0014(17) 0.0233(16) -0.0075(18)
C24 0.044(2) 0.059(2) 0.0257(17) 0.0021(16) 0.0071(16) -0.0044(17)
C25 0.0283(16) 0.046(2) 0.0322(17) 0.0004(14) 0.0122(14) -0.0004(14)

loop_
_atom_type_symbol
_atom_type_description
_atom_type_scat_dispersion_real
_atom_type_scat_dispersion_imag
_atom_type_scat_source
C C 0.0033 0.0016 'International Tables Vol C Tables 4.2.6.8 and 6.1.1.4'
H H 0.0000 0.0000 'International Tables Vol C Tables 4.2.6.8 and 6.1.1.4'
O O 0.0106 0.0060 'International Tables Vol C Tables 4.2.6.8 and 6.1.1.4'
N N 0.0061 0.0033 'International Tables Vol C Tables 4.2.6.8 and 6.1.1.4'
Cl Cl 0.1484 0.1585 'International Tables Vol C Tables 4.2.6.8 and 6.1.1.4'
Ru Ru -1.2594 0.8363 'International Tables Vol C Tables 4.2.6.8 and 6.1.1.4'

loop_
_geom_angle_atom_site_label_1
_geom_angle_atom_site_label_2
_geom_angle_atom_site_label_3
_geom_angle
_geom_angle_site_symmetry_1
_geom_angle_site_symmetry_3
_geom_angle_publ_flag
N5 Ru N7 87.71(9) . . ?
N5 Ru N4 79.41(9) . . ?
N7 Ru N4 89.19(9) . . ?
N5 Ru N6 79.41(9) . . ?
N7 Ru N6 90.17(10) . . ?
N4 Ru N6 158.82(9) . . ?
N5 Ru N3 94.36(9) . . ?
N7 Ru N3 177.74(9) . . ?
N4 Ru N3 90.32(9) . . ?
N6 Ru N3 91.09(9) . . ?
N5 Ru N2 177.85(9) . . ?
N7 Ru N2 94.18(9) . . ?
N4 Ru N2 99.58(9) . . ?
N6 Ru N2 101.58(9) . . ?
N3 Ru N2 83.74(9) . . ?
O5 Cl O6 110.7(3) . . ?
O5 Cl O3 111.6(2) . . ?
O6 Cl O3 108.0(2) . . ?
O5 Cl O4 109.1(3) . . ?
O6 Cl O4 105.2(3) . . ?
O3 Cl O4 112.1(2) . . ?
C6 N1 C1 124.5(3) . . ?
C6 N1 H1 113(3) . . ?
C1 N1 H1 114(3) . . ?
C1 N2 C2 116.8(3) . . ?
C1 N2 Ru 121.10(19) . . ?
C2 N2 Ru 122.1(2) . . ?
C6 N3 C10 116.7(2) . . ?
C6 N3 Ru 121.67(19) . . ?
C10 N3 Ru 121.47(19) . . ?
C12 N4 C11 117.4(3) . . ?
C12 N4 Ru 129.5(2) . . ?
C11 N4 Ru 112.97(18) . . ?
C16 N5 C20 121.9(2) . . ?
C16 N5 Ru 119.10(19) . . ?
C20 N5 Ru 118.93(19) . . ?
C25 N6 C21 117.6(2) . . ?
C25 N6 Ru 129.7(2) . . ?
C21 N6 Ru 112.76(18) . . ?
O1 N7 O2 116.9(3) . . ?
O1 N7 Ru 121.4(2) . . ?
O2 N7 Ru 121.7(2) . . ?
N2 C1 N1 118.9(2) . . ?
N2 C1 C5 122.6(3) . . ?
N1 C1 C5 118.5(3) . . ?
N2 C2 C3 123.2(3) . . ?
N2 C2 H2 115.0(18) . . ?
C3 C2 H2 121.9(18) . . ?
C2 C3 C4 119.0(3) . . ?
C2 C3 H3 120(2) . . ?
C4 C3 H3 121(2) . . ?
C5 C4 C3 119.2(3) . . ?
C5 C4 H4 121(2) . . ?
C3 C4 H4 120(2) . . ?
C4 C5 C1 119.0(3) . . ?
C4 C5 H5 122(2) . . ?
C1 C5 H5 119(2) . . ?
N3 C6 C7 121.8(3) . . ?
N3 C6 N1 118.6(3) . . ?
C7 C6 N1 119.5(3) . . ?
C8 C7 C6 119.8(3) . . ?
C8 C7 H7 124(3) . . ?
C6 C7 H7 116(3) . . ?
C7 C8 C9 118.9(3) . . ?
C7 C8 H8 119(3) . . ?
C9 C8 H8 122(3) . . ?
C10 C9 C8 118.6(3) . . ?
C10 C9 H9 120(2) . . ?
C8 C9 H9 121(2) . . ?
N3 C10 C9 123.8(3) . . ?
N3 C10 H10 113(2) . . ?
C9 C10 H10 124(2) . . ?
N4 C11 C15 121.4(3) . . ?
N4 C11 C16 115.4(2) . . ?
C15 C11 C16 123.2(3) . . ?
N4 C12 C13 123.1(3) . . ?
N4 C12 H12 116.8(19) . . ?
C13 C12 H12 120.1(19) . . ?
C14 C13 C12 119.4(3) . . ?
C14 C13 H13 123(2) . . ?
C12 C13 H13 118(2) . . ?
C13 C14 C15 119.2(3) . . ?
C13 C14 H14 121(2) . . ?
C15 C14 H14 120(2) . . ?
C14 C15 C11 119.4(3) . . ?
C14 C15 H15 120(2) . . ?
C11 C15 H15 120(2) . . ?
N5 C16 C17 119.9(3) . . ?
N5 C16 C11 113.1(2) . . ?
C17 C16 C11 126.9(3) . . ?
C18 C17 C16 119.0(3) . . ?
C18 C17 H17 121.7(19) . . ?
C16 C17 H17 119.3(19) . . ?
C17 C18 C19 120.6(3) . . ?
C17 C18 H18 120(2) . . ?
C19 C18 H18 120(2) . . ?
C20 C19 C18 119.0(3) . . ?
C20 C19 H19 118(2) . . ?
C18 C19 H19 123(2) . . ?
N5 C20 C19 119.5(3) . . ?
N5 C20 C21 113.2(2) . . ?
C19 C20 C21 127.3(3) . . ?
N6 C21 C22 121.4(3) . . ?
N6 C21 C20 115.6(2) . . ?
C22 C21 C20 123.0(3) . . ?
C23 C22 C21 119.4(3) . . ?
C23 C22 H22 124(3) . . ?
C21 C22 H22 117(3) . . ?
C24 C23 C22 119.2(3) . . ?
C24 C23 H23 120(2) . . ?
C22 C23 H23 121(2) . . ?
C23 C24 C25 119.8(3) . . ?
C23 C24 H24 124(2) . . ?
C25 C24 H24 116(2) . . ?
N6 C25 C24 122.6(3) . . ?
N6 C25 H25 115(2) . . ?
C24 C25 H25 122(2) . . ?

loop_
_geom_bond_atom_site_label_1
_geom_bond_atom_site_label_2
_geom_bond_distance
_geom_bond_site_symmetry_2
_geom_bond_publ_flag
Ru N5 1.970(2) . ?
Ru N7 2.034(2) . ?
Ru N4 2.081(2) . ?
Ru N6 2.092(2) . ?
Ru N3 2.106(2) . ?
Ru N2 2.128(2) . ?
Cl O5 1.390(3) . ?
Cl O6 1.398(3) . ?
Cl O3 1.410(3) . ?
Cl O4 1.425(3) . ?
N1 C6 1.396(4) . ?
N1 C1 1.398(4) . ?
N1 H1 0.78(3) . ?
N2 C1 1.343(4) . ?
N2 C2 1.362(4) . ?
N3 C6 1.345(4) . ?
N3 C10 1.359(4) . ?
N4 C12 1.344(4) . ?
N4 C11 1.376(4) . ?
N5 C16 1.349(4) . ?
N5 C20 1.358(4) . ?
N6 C25 1.344(4) . ?
N6 C21 1.374(4) . ?
N7 O1 1.244(3) . ?
N7 O2 1.257(3) . ?
C1 C5 1.400(4) . ?
C2 C3 1.372(4) . ?
C2 H2 0.96(3) . ?
C3 C4 1.384(5) . ?
C3 H3 0.91(4) . ?
C4 C5 1.364(5) . ?
C4 H4 0.92(3) . ?
C5 H5 0.92(3) . ?
C6 C7 1.390(5) . ?
C7 C8 1.365(5) . ?
C7 H7 0.83(4) . ?
C8 C9 1.379(5) . ?
C8 H8 0.86(4) . ?
C9 C10 1.364(5) . ?
C9 H9 0.83(3) . ?
C10 H10 0.94(3) . ?
C11 C15 1.385(4) . ?
C11 C16 1.470(4) . ?
C12 C13 1.374(4) . ?
C12 H12 0.91(3) . ?
C13 C14 1.369(5) . ?
C13 H13 0.91(3) . ?
C14 C15 1.381(5) . ?
C14 H14 0.93(3) . ?
C15 H15 0.90(3) . ?
C16 C17 1.385(4) . ?
C17 C18 1.379(5) . ?
C17 H17 0.87(3) . ?
C18 C19 1.385(5) . ?
C18 H18 0.91(3) . ?
C19 C20 1.385(4) . ?
C19 H19 0.90(3) . ?
C20 C21 1.469(4) . ?
C21 C22 1.389(4) . ?
C22 C23 1.376(5) . ?
C22 H22 0.86(4) . ?
C23 C24 1.364(5) . ?
C23 H23 0.92(4) . ?
C24 C25 1.380(5) . ?
C24 H24 0.88(4) . ?
C25 H25 0.98(3) . ?

loop_
_geom_torsion_atom_site_label_1
_geom_torsion_atom_site_label_2
_geom_torsion_atom_site_label_3
_geom_torsion_atom_site_label_4
_geom_torsion
_geom_torsion_site_symmetry_1
_geom_torsion_site_symmetry_2
_geom_torsion_site_symmetry_3
_geom_torsion_site_symmetry_4
_geom_torsion_publ_flag
N5 Ru N2 C1 -13(2) . . . . ?
N7 Ru N2 C1 138.6(2) . . . . ?
N4 Ru N2 C1 48.7(2) . . . . ?
N6 Ru N2 C1 -130.4(2) . . . . ?
N3 Ru N2 C1 -40.5(2) . . . . ?
N5 Ru N2 C2 170(2) . . . . ?
N7 Ru N2 C2 -38.2(2) . . . . ?
N4 Ru N2 C2 -128.1(2) . . . . ?
N6 Ru N2 C2 52.8(2) . . . . ?
N3 Ru N2 C2 142.7(2) . . . . ?
N5 Ru N3 C6 -137.3(2) . . . . ?
N7 Ru N3 C6 19(3) . . . . ?
N4 Ru N3 C6 -57.9(2) . . . . ?
N6 Ru N3 C6 143.2(2) . . . . ?
N2 Ru N3 C6 41.7(2) . . . . ?
N5 Ru N3 C10 38.6(2) . . . . ?
N7 Ru N3 C10 -165(2) . . . . ?
N4 Ru N3 C10 118.0(2) . . . . ?
N6 Ru N3 C10 -40.8(2) . . . . ?
N2 Ru N3 C10 -142.4(2) . . . . ?
N5 Ru N4 C12 -175.5(3) . . . . ?
N7 Ru N4 C12 -87.7(3) . . . . ?
N6 Ru N4 C12 -176.1(2) . . . . ?
N3 Ru N4 C12 90.1(3) . . . . ?
N2 Ru N4 C12 6.4(3) . . . . ?
N5 Ru N4 C11 1.16(19) . . . . ?
N7 Ru N4 C11 88.99(19) . . . . ?
N6 Ru N4 C11 0.6(4) . . . . ?
N3 Ru N4 C11 -93.22(19) . . . . ?
N2 Ru N4 C11 -176.92(19) . . . . ?
N7 Ru N5 C16 -90.5(2) . . . . ?
N4 Ru N5 C16 -0.9(2) . . . . ?
N6 Ru N5 C16 178.9(2) . . . . ?
N3 Ru N5 C16 88.6(2) . . . . ?
N2 Ru N5 C16 61(2) . . . . ?
N7 Ru N5 C20 87.5(2) . . . . ?
N4 Ru N5 C20 177.1(2) . . . . ?
N6 Ru N5 C20 -3.1(2) . . . . ?
N3 Ru N5 C20 -93.4(2) . . . . ?
N2 Ru N5 C20 -121(2) . . . . ?
N5 Ru N6 C25 -176.0(3) . . . . ?
N7 Ru N6 C25 96.4(3) . . . . ?
N4 Ru N6 C25 -175.4(3) . . . . ?
N3 Ru N6 C25 -81.8(3) . . . . ?
N2 Ru N6 C25 2.1(3) . . . . ?
N5 Ru N6 C21 3.22(19) . . . . ?
N7 Ru N6 C21 -84.4(2) . . . . ?
N4 Ru N6 C21 3.8(4) . . . . ?
N3 Ru N6 C21 97.5(2) . . . . ?
N2 Ru N6 C21 -178.72(19) . . . . ?
N5 Ru N7 O1 55.8(2) . . . . ?
N4 Ru N7 O1 -23.6(2) . . . . ?
N6 Ru N7 O1 135.2(2) . . . . ?
N3 Ru N7 O1 -101(2) . . . . ?
N2 Ru N7 O1 -123.2(2) . . . . ?
N5 Ru N7 O2 -123.0(2) . . . . ?
N4 Ru N7 O2 157.6(2) . . . . ?
N6 Ru N7 O2 -43.6(2) . . . . ?
N3 Ru N7 O2 80(2) . . . . ?
N2 Ru N7 O2 58.1(2) . . . . ?
C2 N2 C1 N1 -173.4(3) . . . . ?
Ru N2 C1 N1 9.6(3) . . . . ?
C2 N2 C1 C5 5.9(4) . . . . ?
Ru N2 C1 C5 -171.0(2) . . . . ?
C6 N1 C1 N2 44.3(4) . . . . ?
C6 N1 C1 C5 -135.1(3) . . . . ?
C1 N2 C2 C3 -2.5(5) . . . . ?
Ru N2 C2 C3 174.4(2) . . . . ?
N2 C2 C3 C4 -1.4(5) . . . . ?
C2 C3 C4 C5 2.1(5) . . . . ?
C3 C4 C5 C1 1.2(5) . . . . ?
N2 C1 C5 C4 -5.4(5) . . . . ?
N1 C1 C5 C4 174.0(3) . . . . ?
C10 N3 C6 C7 -6.3(4) . . . . ?
Ru N3 C6 C7 169.8(2) . . . . ?
C10 N3 C6 N1 172.2(3) . . . . ?
Ru N3 C6 N1 -11.7(4) . . . . ?
C1 N1 C6 N3 -43.3(4) . . . . ?
C1 N1 C6 C7 135.2(3) . . . . ?
N3 C6 C7 C8 5.7(5) . . . . ?
N1 C6 C7 C8 -172.8(3) . . . . ?
C6 C7 C8 C9 -0.8(6) . . . . ?
C7 C8 C9 C10 -3.0(6) . . . . ?
C6 N3 C10 C9 2.4(4) . . . . ?
Ru N3 C10 C9 -173.8(3) . . . . ?
C8 C9 C10 N3 2.2(5) . . . . ?
C12 N4 C11 C15 -1.9(4) . . . . ?
Ru N4 C11 C15 -179.1(2) . . . . ?
C12 N4 C11 C16 175.9(3) . . . . ?
Ru N4 C11 C16 -1.3(3) . . . . ?
C11 N4 C12 C13 1.4(4) . . . . ?
Ru N4 C12 C13 177.9(2) . . . . ?
N4 C12 C13 C14 0.0(5) . . . . ?
C12 C13 C14 C15 -0.8(5) . . . . ?
C13 C14 C15 C11 0.2(5) . . . . ?
N4 C11 C15 C14 1.2(5) . . . . ?
C16 C11 C15 C14 -176.5(3) . . . . ?
C20 N5 C16 C17 1.2(4) . . . . ?
Ru N5 C16 C17 179.2(2) . . . . ?
C20 N5 C16 C11 -177.5(2) . . . . ?
Ru N5 C16 C11 0.5(3) . . . . ?
N4 C11 C16 N5 0.5(4) . . . . ?
C15 C11 C16 N5 178.3(3) . . . . ?
N4 C11 C16 C17 -178.0(3) . . . . ?
C15 C11 C16 C17 -0.3(5) . . . . ?
N5 C16 C17 C18 -0.6(5) . . . . ?
C11 C16 C17 C18 177.9(3) . . . . ?
C16 C17 C18 C19 -0.6(6) . . . . ?
C17 C18 C19 C20 1.3(6) . . . . ?
C16 N5 C20 C19 -0.6(4) . . . . ?
Ru N5 C20 C19 -178.6(2) . . . . ?
C16 N5 C20 C21 -179.7(2) . . . . ?
Ru N5 C20 C21 2.3(3) . . . . ?
C18 C19 C20 N5 -0.7(5) . . . . ?
C18 C19 C20 C21 178.3(3) . . . . ?
C25 N6 C21 C22 -1.5(4) . . . . ?
Ru N6 C21 C22 179.2(2) . . . . ?
C25 N6 C21 C20 176.3(3) . . . . ?
Ru N6 C21 C20 -3.0(3) . . . . ?
N5 C20 C21 N6 0.6(4) . . . . ?
C19 C20 C21 N6 -178.4(3) . . . . ?
N5 C20 C21 C22 178.4(3) . . . . ?
C19 C20 C21 C22 -0.6(5) . . . . ?
N6 C21 C22 C23 0.1(5) . . . . ?
C20 C21 C22 C23 -177.6(3) . . . . ?
C21 C22 C23 C24 1.3(5) . . . . ?
C22 C23 C24 C25 -1.2(6) . . . . ?
C21 N6 C25 C24 1.6(5) . . . . ?
Ru N6 C25 C24 -179.2(3) . . . . ?
C23 C24 C25 N6 -0.3(6) . . . . ?
